data_1542237
loop_
_publ_author_name
'Ng, H.N.'
'Calvo, C.'
'Idler, K.L.'

_publ_section_title
;
 Crystallographic studies and structural systematics of the C2/c alkali
 metal metavanadates
;
_journal_name_full 'Journal of Solid State Chemistry'
_journal_page_first 357
_journal_page_last 366
_journal_volume 27
_journal_year 1979
_chemical_formula_sum 'Li0.5 Na0.5 O3 V'
_chemical_name_systematic 'Na0.5 Li0.5 V O3'
_space_group_IT_number 15
_symmetry_space_group_name_Hall '-C 2yc'
_symmetry_space_group_name_H-M 'C 1 2/c 1'
_cell_angle_alpha 90
_cell_angle_beta 100.13
_cell_angle_gamma 90
_cell_formula_units_Z 8
_cell_length_a 10.179
_cell_length_b 9.061
_cell_length_c 5.845
_cell_volume 530.692
_citation_journal_id_ASTM JSSCBI
_cod_data_source_file Ng_JSSCBI_1979_1476.cif
_cod_data_source_block Li0.5Na0.5O3V1
_cod_original_cell_volume 530.6917
_cod_original_formula_sum 'Li0.5 Na0.5 O3 V1'
_cod_database_code 1542237

loop_
_symmetry_equiv_pos_as_xyz
x,y,z
-x,y,-z+1/2
-x,-y,-z
x,-y,z-1/2
x+1/2,y+1/2,z
-x+1/2,y+1/2,-z+1/2
-x+1/2,-y+1/2,-z
x+1/2,-y+1/2,z-1/2

loop_
_atom_site_label
_atom_site_type_symbol
_atom_site_fract_x
_atom_site_fract_y
_atom_site_fract_z
_atom_site_occupancy
_atom_site_U_iso_or_equiv
Li1 Li+1 0 0.9142 0.25 1 0.0
Na1 Na+1 0 0.2934 0.25 1 0.0
V1 V+5 0.2889 0.0922 0.2449 1 0.0
O3 O-2 0.3561 0.0011 0.0318 1 0.0
O1 O-2 0.1171 0.0949 0.1479 1 0.0
O2 O-2 0.3503 0.2609 0.2959 1 0.0
